data_4032666
loop_
_publ_author_name
'Shouda, Takaaki'
'Nakanishi, Kentaro'
'Sasamori, Takahiro'
'Tokitoh, Norihiro'
'Kuramochi, Kouji'
'Tsubaki, Kazunori'

_publ_section_title
;
 Synthesis and Structures of Zigzag Shaped [12]Cyclo-p-phenylene Composed
 of Dinaphthofuran Units and Biphenyl Units.
;
_journal_name_full 'The Journal of organic chemistry'
_journal_paper_doi 10.1021/acs.joc.7b01053
_journal_year 2017
_chemical_formula_moiety 'C102 H66 O9, 2(C H2 Cl2)'
_chemical_formula_sum 'C104 H70 Cl4 O9'
_chemical_formula_weight 1605.40
_chemical_name_systematic
; 
 ? 
;
_space_group_crystal_system monoclinic
_space_group_IT_number 14
_space_group_name_Hall '-P 2yn'
_space_group_name_H-M_alt 'P 1 21/n 1'
_symmetry_space_group_name_Hall '-P 2yn'
_symmetry_space_group_name_H-M 'P 1 21/n 1'
_atom_sites_solution_hydrogens geom
_atom_sites_solution_primary direct
_atom_sites_solution_secondary difmap
_audit_creation_method SHELXL-97
_cell_angle_alpha 90.00
_cell_angle_beta 96.4900(10)
_cell_angle_gamma 90.00
_cell_formula_units_Z 4
_cell_length_a 11.1137(2)
_cell_length_b 36.5155(8)
_cell_length_c 19.9910(5)
_cell_measurement_reflns_used 121774
_cell_measurement_temperature 103(2)
_cell_measurement_theta_max 26.0
_cell_measurement_theta_min 1.51
_cell_volume 8060.8(3)
_computing_cell_refinement HKL2000
_computing_data_collection CrystalClear
_computing_data_reduction HKL2000
_computing_molecular_graphics 'Yadokari-XG 2011 (Wakita Nemoto et al., 2011)'
_computing_publication_material 'Yadokari-XG 2011 (Wakita,Nemoto et al., 2011)'
_computing_structure_refinement 'SHELXL-97 (Sheldrick, 1997)'
_computing_structure_solution SIR2004
_diffrn_ambient_temperature 103(2)
_diffrn_detector_area_resol_mean 28.5714
_diffrn_measured_fraction_theta_full 0.996
_diffrn_measured_fraction_theta_max 0.996
_diffrn_measurement_device_type 'Rigaku Saturn'
_diffrn_measurement_method \w
_diffrn_radiation_monochromator graphite
_diffrn_radiation_source 'fine-focus sealed tube'
_diffrn_radiation_type MoK\a
_diffrn_radiation_wavelength 0.71075
_diffrn_reflns_av_R_equivalents 0.0788
_diffrn_reflns_av_sigmaI/netI 0.0346
_diffrn_reflns_limit_h_max 13
_diffrn_reflns_limit_h_min -13
_diffrn_reflns_limit_k_max 45
_diffrn_reflns_limit_k_min -45
_diffrn_reflns_limit_l_max 24
_diffrn_reflns_limit_l_min -24
_diffrn_reflns_number 121774
_diffrn_reflns_theta_full 26.00
_diffrn_reflns_theta_max 26.00
_diffrn_reflns_theta_min 1.51
_exptl_absorpt_coefficient_mu 0.211
_exptl_absorpt_correction_T_max 0.9691
_exptl_absorpt_correction_T_min 0.9492
_exptl_absorpt_correction_type multi-scan
_exptl_absorpt_process_details
;
 MULABS - Empirical Correction for Absorption Anisotropy.
 Blessing, R. H., Acta Cryst., A51, 33-38 (1995).
;
_exptl_crystal_colour coorless
_exptl_crystal_density_diffrn 1.323
_exptl_crystal_density_method 'not measured'
_exptl_crystal_description prism
_exptl_crystal_F_000 3336
_exptl_crystal_size_max 0.25
_exptl_crystal_size_mid 0.20
_exptl_crystal_size_min 0.15
_refine_diff_density_max 1.138
_refine_diff_density_min -0.950
_refine_diff_density_rms 0.088
_refine_ls_extinction_method none
_refine_ls_goodness_of_fit_ref 1.051
_refine_ls_hydrogen_treatment constr
_refine_ls_matrix_type full
_refine_ls_number_parameters 1114
_refine_ls_number_reflns 15784
_refine_ls_number_restraints 54
_refine_ls_restrained_S_all 1.052
_refine_ls_R_factor_all 0.1049
_refine_ls_R_factor_gt 0.0885
_refine_ls_shift/su_max 0.000
_refine_ls_shift/su_mean 0.000
_refine_ls_structure_factor_coef Fsqd
_refine_ls_weighting_details 'calc w=1/[\s^2^(Fo^2^)+(0.1500P)^2^+16.0713P] where P=(Fo^2^+2Fc^2^)/3'
_refine_ls_weighting_scheme calc
_refine_ls_wR_factor_gt 0.2571
_refine_ls_wR_factor_ref 0.2717
_reflns_number_gt 12809
_reflns_number_total 15784
_reflns_threshold_expression >2sigma(I)
_cod_data_source_file jo7b01053_si_002.cif
_cod_data_source_block tsubaki
_cod_database_code 4032666

loop_
_symmetry_equiv_pos_as_xyz
'x, y, z'
'-x+1/2, y+1/2, -z+1/2'
'-x, -y, -z'
'x-1/2, -y-1/2, z-1/2'

loop_
_atom_site_label
_atom_site_type_symbol
_atom_site_fract_x
_atom_site_fract_y
_atom_site_fract_z
_atom_site_U_iso_or_equiv
_atom_site_adp_type
_atom_site_occupancy
_atom_site_symmetry_multiplicity
_atom_site_calc_flag
_atom_site_refinement_flags
_atom_site_disorder_assembly
_atom_site_disorder_group
C1 C 0.3968(5) 0.4356(2) 0.2245(3) 0.0720(18) Uani 1 1 d . . .
H1 H 0.4331 0.4126 0.2417 0.108 Uiso 1 1 calc R . .
H2 H 0.3333 0.4430 0.2520 0.108 Uiso 1 1 calc R . .
H3 H 0.4592 0.4547 0.2264 0.108 Uiso 1 1 calc R . .
O1 O 0.3455(3) 0.43078(8) 0.15674(14) 0.0379(6) Uani 1 1 d . . .
C2 C 0.4338(4) 0.42651(11) 0.11422(19) 0.0328(8) Uani 1 1 d . . .
C3 C 0.4719(4) 0.39295(10) 0.09345(19) 0.0321(8) Uani 1 1 d . . .
C4 C 0.5721(4) 0.39187(10) 0.05355(18) 0.0320(8) Uani 1 1 d . . .
C5 C 0.6155(4) 0.35759(10) 0.03394(19) 0.0323(8) Uani 1 1 d . . .
H4 H 0.5744 0.3360 0.0449 0.039 Uiso 1 1 calc R . .
C6 C 0.7148(4) 0.35464(11) -0.00031(19) 0.0337(8) Uani 1 1 d . . .
H5 H 0.7419 0.3312 -0.0129 0.040 Uiso 1 1 calc R . .
C7 C 0.7769(4) 0.38636(11) -0.0168(2) 0.0368(9) Uani 1 1 d . . .
H6 H 0.8463 0.3844 -0.0402 0.044 Uiso 1 1 calc R . .
C8 C 0.7370(4) 0.42027(11) 0.0011(2) 0.0364(9) Uani 1 1 d . . .
H7 H 0.7798 0.4414 -0.0106 0.044 Uiso 1 1 calc R . .
C9 C 0.6342(4) 0.42457(10) 0.03620(19) 0.0319(8) Uani 1 1 d . . .
C10 C 0.5919(4) 0.45967(11) 0.05835(19) 0.0330(8) Uani 1 1 d . . .
C11 C 0.4931(4) 0.45795(10) 0.09470(19) 0.0336(8) Uani 1 1 d . . .
O2 O 0.4599(3) 0.49133(7) 0.11763(14) 0.0367(6) Uani 1 1 d . . .
C12 C 0.5424(4) 0.51539(11) 0.0966(2) 0.0348(8) Uani 1 1 d . . .
C13 C 0.6245(4) 0.49893(10) 0.05903(19) 0.0320(8) Uani 1 1 d . . .
C14 C 0.7122(4) 0.52338(10) 0.03504(19) 0.0324(8) Uani 1 1 d . . .
C15 C 0.7921(4) 0.51386(11) -0.0127(2) 0.0368(9) Uani 1 1 d . . .
H8 H 0.7874 0.4900 -0.0318 0.044 Uiso 1 1 calc R . .
C16 C 0.8758(4) 0.53801(11) -0.0320(2) 0.0390(9) Uani 1 1 d . . .
H9 H 0.9295 0.5304 -0.0630 0.047 Uiso 1 1 calc R . .
C17 C 0.8832(4) 0.57353(11) -0.0065(2) 0.0358(9) Uani 1 1 d . . .
H10 H 0.9425 0.5900 -0.0196 0.043 Uiso 1 1 calc R . .
C18 C 0.8042(4) 0.58458(10) 0.03744(19) 0.0336(8) Uani 1 1 d . . .
H11 H 0.8083 0.6091 0.0536 0.040 Uiso 1 1 calc R . .
C19 C 0.7175(4) 0.56073(10) 0.05923(19) 0.0322(8) Uani 1 1 d . . .
C20 C 0.6318(4) 0.57454(10) 0.10221(19) 0.0337(8) Uani 1 1 d . . .
C21 C 0.5408(4) 0.55168(11) 0.1177(2) 0.0362(9) Uani 1 1 d . . .
O3 O 0.4478(3) 0.56274(8) 0.15363(15) 0.0421(7) Uani 1 1 d . . .
C22 C 0.4735(6) 0.55765(15) 0.2233(3) 0.0609(13) Uani 1 1 d . . .
H12 H 0.5024 0.5326 0.2324 0.091 Uiso 1 1 calc R . .
H13 H 0.3998 0.5617 0.2450 0.091 Uiso 1 1 calc R . .
H14 H 0.5361 0.5751 0.2413 0.091 Uiso 1 1 calc R . .
C23 C 0.6403(4) 0.61098(10) 0.13650(19) 0.0325(8) Uani 1 1 d . . .
C24 C 0.7408(4) 0.62020(10) 0.1825(2) 0.0345(8) Uani 1 1 d . . .
H15 H 0.8152 0.6076 0.1808 0.041 Uiso 1 1 calc R . .
C25 C 0.7330(4) 0.64749(10) 0.2303(2) 0.0338(8) Uani 1 1 d . . .
H16 H 0.8024 0.6537 0.2604 0.041 Uiso 1 1 calc R . .
C26 C 0.6235(4) 0.66590(9) 0.23457(18) 0.0295(8) Uani 1 1 d . . .
C27 C 0.5293(4) 0.66001(10) 0.18281(19) 0.0328(8) Uani 1 1 d . . .
H17 H 0.4584 0.6747 0.1809 0.039 Uiso 1 1 calc R . .
C28 C 0.5374(4) 0.63305(10) 0.13420(19) 0.0351(8) Uani 1 1 d . . .
H18 H 0.4727 0.6297 0.0994 0.042 Uiso 1 1 calc R . .
C29 C 0.5968(4) 0.68496(10) 0.29703(19) 0.0317(8) Uani 1 1 d . . .
C30 C 0.5077(4) 0.71189(10) 0.29691(19) 0.0319(8) Uani 1 1 d . . .
H19 H 0.4746 0.7226 0.2555 0.038 Uiso 1 1 calc R . .
C31 C 0.4666(4) 0.72332(10) 0.3570(2) 0.0335(8) Uani 1 1 d . . .
H20 H 0.4052 0.7415 0.3561 0.040 Uiso 1 1 calc R . .
C32 C 0.5149(4) 0.70827(10) 0.41862(19) 0.0328(8) Uani 1 1 d . . .
C33 C 0.6109(4) 0.68370(11) 0.4188(2) 0.0349(8) Uani 1 1 d . . .
H21 H 0.6491 0.6746 0.4605 0.042 Uiso 1 1 calc R . .
C34 C 0.6514(4) 0.67230(10) 0.35929(19) 0.0324(8) Uani 1 1 d . . .
H22 H 0.7172 0.6556 0.3607 0.039 Uiso 1 1 calc R . .
C35 C 0.3163(5) 0.64088(14) 0.4183(3) 0.0574(13) Uani 1 1 d . . .
H23 H 0.3208 0.6597 0.3837 0.086 Uiso 1 1 calc R . .
H24 H 0.2372 0.6421 0.4354 0.086 Uiso 1 1 calc R . .
H25 H 0.3268 0.6166 0.3988 0.086 Uiso 1 1 calc R . .
O4 O 0.4094(3) 0.64699(7) 0.47213(13) 0.0368(6) Uani 1 1 d . . .
C36 C 0.4019(4) 0.68056(10) 0.50286(19) 0.0335(8) Uani 1 1 d . . .
C37 C 0.4540(4) 0.71172(10) 0.48139(19) 0.0323(8) Uani 1 1 d . . .
C38 C 0.4438(4) 0.74526(10) 0.51861(19) 0.0313(8) Uani 1 1 d . . .
C39 C 0.4889(4) 0.77830(10) 0.4945(2) 0.0353(8) Uani 1 1 d . . .
H26 H 0.5297 0.7779 0.4553 0.042 Uiso 1 1 calc R . .
C40 C 0.4750(4) 0.81092(11) 0.5265(2) 0.0368(9) Uani 1 1 d . . .
H27 H 0.5073 0.8327 0.5097 0.044 Uiso 1 1 calc R . .
C41 C 0.4134(4) 0.81226(10) 0.5839(2) 0.0357(8) Uani 1 1 d . . .
H28 H 0.4021 0.8350 0.6053 0.043 Uiso 1 1 calc R . .
C42 C 0.3694(4) 0.78063(10) 0.60908(19) 0.0330(8) Uani 1 1 d . . .
H29 H 0.3269 0.7819 0.6477 0.040 Uiso 1 1 calc R . .
C43 C 0.3856(3) 0.74618(10) 0.57915(19) 0.0303(8) Uani 1 1 d . . .
C44 C 0.3417(4) 0.71218(10) 0.60365(18) 0.0315(8) Uani 1 1 d . . .
C45 C 0.3456(4) 0.68213(10) 0.56214(19) 0.0334(8) Uani 1 1 d . . .
O5 O 0.2920(3) 0.65156(7) 0.58508(13) 0.0359(6) Uani 1 1 d . . .
C46 C 0.2583(4) 0.66186(10) 0.64578(19) 0.0335(8) Uani 1 1 d . . .
C47 C 0.2875(4) 0.69783(10) 0.66239(19) 0.0311(8) Uani 1 1 d . . .
C48 C 0.2680(3) 0.70914(10) 0.72946(18) 0.0297(8) Uani 1 1 d . . .
C49 C 0.3167(4) 0.74193(10) 0.76048(19) 0.0310(8) Uani 1 1 d . . .
H30 H 0.3581 0.7586 0.7347 0.037 Uiso 1 1 calc R . .
C50 C 0.3053(4) 0.74999(10) 0.8267(2) 0.0345(8) Uani 1 1 d . . .
H31 H 0.3403 0.7718 0.8463 0.041 Uiso 1 1 calc R . .
C51 C 0.2423(4) 0.72618(11) 0.86556(19) 0.0351(8) Uani 1 1 d . . .
H32 H 0.2321 0.7323 0.9108 0.042 Uiso 1 1 calc R . .
C52 C 0.1955(4) 0.69406(10) 0.83830(19) 0.0327(8) Uani 1 1 d . . .
H33 H 0.1527 0.6782 0.8649 0.039 Uiso 1 1 calc R . .
C53 C 0.2099(3) 0.68397(10) 0.77078(19) 0.0308(8) Uani 1 1 d . . .
C54 C 0.1755(4) 0.64788(10) 0.74742(19) 0.0336(8) Uani 1 1 d . . .
C55 C 0.2037(4) 0.63683(10) 0.6859(2) 0.0349(8) Uani 1 1 d . . .
O6 O 0.1756(3) 0.60225(7) 0.66094(14) 0.0376(6) Uani 1 1 d . . .
C56 C 0.2806(5) 0.57856(12) 0.6620(2) 0.0477(11) Uani 1 1 d . . .
H34 H 0.3334 0.5874 0.6294 0.072 Uiso 1 1 calc R . .
H35 H 0.2541 0.5536 0.6502 0.072 Uiso 1 1 calc R . .
H36 H 0.3252 0.5787 0.7072 0.072 Uiso 1 1 calc R . .
C57 C 0.1170(4) 0.61872(10) 0.78639(18) 0.0325(8) Uani 1 1 d . . .
C58 C -0.0077(4) 0.61422(11) 0.7770(2) 0.0384(9) Uani 1 1 d . . .
H37 H -0.0580 0.6343 0.7617 0.046 Uiso 1 1 calc R . .
C59 C -0.0592(4) 0.58113(11) 0.7895(2) 0.0393(9) Uani 1 1 d . . .
H38 H -0.1449 0.5787 0.7835 0.047 Uiso 1 1 calc R . .
C60 C 0.0112(4) 0.55123(10) 0.81073(19) 0.0346(8) Uani 1 1 d . . .
C61 C 0.1346(4) 0.55695(11) 0.8296(2) 0.0389(9) Uani 1 1 d . . .
H39 H 0.1828 0.5379 0.8510 0.047 Uiso 1 1 calc R . .
C62 C 0.1875(4) 0.59057(11) 0.8169(2) 0.0387(9) Uani 1 1 d . . .
H40 H 0.2717 0.5942 0.8292 0.046 Uiso 1 1 calc R . .
C63 C -0.0343(4) 0.51293(11) 0.7993(2) 0.0346(8) Uani 1 1 d . . .
C64 C 0.0077(4) 0.48342(10) 0.8389(2) 0.0348(8) Uani 1 1 d . . .
H41 H 0.0496 0.4877 0.8823 0.042 Uiso 1 1 calc R . .
C65 C -0.0104(4) 0.44775(11) 0.8160(2) 0.0350(8) Uani 1 1 d . . .
H42 H 0.0174 0.4279 0.8444 0.042 Uiso 1 1 calc R . .
C66 C -0.0686(4) 0.44072(10) 0.75236(19) 0.0322(8) Uani 1 1 d . . .
C67 C -0.1231(4) 0.46994(11) 0.7157(2) 0.0373(9) Uani 1 1 d . . .
H43 H -0.1716 0.4654 0.6743 0.045 Uiso 1 1 calc R . .
C68 C -0.1072(4) 0.50542(11) 0.7391(2) 0.0368(9) Uani 1 1 d . . .
H44 H -0.1463 0.5250 0.7140 0.044 Uiso 1 1 calc R . .
C69 C 0.1803(5) 0.44737(16) 0.6741(3) 0.0644(15) Uani 1 1 d . . .
H45 H 0.1722 0.4559 0.7199 0.097 Uiso 1 1 calc R . .
H46 H 0.2184 0.4665 0.6494 0.097 Uiso 1 1 calc R . .
H47 H 0.2308 0.4253 0.6764 0.097 Uiso 1 1 calc R . .
O7 O 0.0634(3) 0.43913(7) 0.64035(13) 0.0353(6) Uani 1 1 d . . .
C70 C 0.0132(4) 0.40725(10) 0.66211(19) 0.0320(8) Uani 1 1 d . . .
C71 C -0.0528(4) 0.40536(10) 0.71581(19) 0.0316(8) Uani 1 1 d . . .
C72 C -0.0970(4) 0.37021(10) 0.73547(19) 0.0314(8) Uani 1 1 d . . .
C73 C -0.1579(4) 0.36722(11) 0.79346(19) 0.0338(8) Uani 1 1 d . . .
H48 H -0.1756 0.3888 0.8171 0.041 Uiso 1 1 calc R . .
C74 C -0.1920(4) 0.33387(11) 0.8162(2) 0.0366(9) Uani 1 1 d . . .
H49 H -0.2329 0.3325 0.8554 0.044 Uiso 1 1 calc R . .
C75 C -0.1672(4) 0.30193(11) 0.7824(2) 0.0371(9) Uani 1 1 d . . .
H50 H -0.1880 0.2788 0.7997 0.045 Uiso 1 1 calc R . .
C76 C -0.1126(4) 0.30370(10) 0.72374(19) 0.0332(8) Uani 1 1 d . . .
H51 H -0.0972 0.2817 0.7009 0.040 Uiso 1 1 calc R . .
C77 C -0.0792(3) 0.33754(10) 0.69707(18) 0.0301(8) Uani 1 1 d . . .
C78 C -0.0249(3) 0.34158(10) 0.63543(18) 0.0293(7) Uani 1 1 d . . .
C79 C 0.0243(4) 0.37544(10) 0.62388(18) 0.0312(8) Uani 1 1 d . . .
O8 O 0.0838(3) 0.37640(7) 0.56756(13) 0.0331(6) Uani 1 1 d . . .
C80 C 0.0663(4) 0.34221(10) 0.54001(18) 0.0301(8) Uani 1 1 d . . .
C81 C -0.0022(3) 0.31959(10) 0.57622(19) 0.0307(8) Uani 1 1 d . . .
C82 C -0.0374(3) 0.28491(10) 0.54591(18) 0.0293(7) Uani 1 1 d . . .
C83 C -0.1241(4) 0.26113(10) 0.57014(19) 0.0321(8) Uani 1 1 d . . .
H52 H -0.1625 0.2682 0.6082 0.039 Uiso 1 1 calc R . .
C84 C -0.1531(4) 0.22825(10) 0.53965(19) 0.0327(8) Uani 1 1 d . . .
H53 H -0.2119 0.2129 0.5565 0.039 Uiso 1 1 calc R . .
C85 C -0.0965(4) 0.21694(10) 0.4834(2) 0.0339(8) Uani 1 1 d . . .
H54 H -0.1139 0.1936 0.4638 0.041 Uiso 1 1 calc R . .
C86 C -0.0166(4) 0.23975(10) 0.45746(19) 0.0330(8) Uani 1 1 d . . .
H55 H 0.0206 0.2320 0.4194 0.040 Uiso 1 1 calc R . .
C87 C 0.0126(4) 0.27461(10) 0.48550(19) 0.0321(8) Uani 1 1 d . . .
C88 C 0.0897(4) 0.29896(10) 0.45363(19) 0.0328(8) Uani 1 1 d . . .
C89 C 0.1147(4) 0.33309(10) 0.48002(19) 0.0316(8) Uani 1 1 d . . .
O9 O 0.1854(3) 0.35913(8) 0.45366(14) 0.0376(6) Uani 1 1 d . . .
C90 C 0.1351(6) 0.37665(14) 0.3932(3) 0.0615(14) Uani 1 1 d . . .
H56 H 0.1615 0.3638 0.3544 0.092 Uiso 1 1 calc R . .
H57 H 0.1628 0.4021 0.3932 0.092 Uiso 1 1 calc R . .
H58 H 0.0466 0.3761 0.3904 0.092 Uiso 1 1 calc R . .
C91 C 0.1425(4) 0.29045(10) 0.38950(19) 0.0318(8) Uani 1 1 d . . .
C92 C 0.2685(4) 0.29078(11) 0.38953(19) 0.0348(8) Uani 1 1 d . . .
H59 H 0.3193 0.2884 0.4308 0.042 Uiso 1 1 calc R . .
C93 C 0.3195(4) 0.29448(10) 0.32996(19) 0.0331(8) Uani 1 1 d . . .
H60 H 0.4052 0.2944 0.3310 0.040 Uiso 1 1 calc R . .
C94 C 0.2483(4) 0.29831(9) 0.26841(19) 0.0302(8) Uani 1 1 d . . .
C95 C 0.1233(4) 0.29341(9) 0.26789(18) 0.0291(7) Uani 1 1 d . . .
H61 H 0.0731 0.2927 0.2262 0.035 Uiso 1 1 calc R . .
C96 C 0.0718(4) 0.28962(9) 0.32763(19) 0.0301(8) Uani 1 1 d . . .
H62 H -0.0133 0.2864 0.3262 0.036 Uiso 1 1 calc R . .
C97 C 0.3031(4) 0.31341(10) 0.20950(19) 0.0311(8) Uani 1 1 d . . .
C98 C 0.4297(4) 0.31339(10) 0.2083(2) 0.0335(8) Uani 1 1 d . . .
H63 H 0.4784 0.2972 0.2370 0.040 Uiso 1 1 calc R . .
C99 C 0.4841(4) 0.33657(11) 0.1660(2) 0.0354(8) Uani 1 1 d . . .
H64 H 0.5697 0.3362 0.1666 0.043 Uiso 1 1 calc R . .
C100 C 0.4152(4) 0.36051(10) 0.12249(19) 0.0322(8) Uani 1 1 d . . .
C101 C 0.2901(4) 0.35718(10) 0.11763(19) 0.0322(8) Uani 1 1 d . . .
H65 H 0.2413 0.3710 0.0846 0.039 Uiso 1 1 calc R . .
C102 C 0.2352(4) 0.33410(10) 0.15998(19) 0.0309(8) Uani 1 1 d . . .
H66 H 0.1494 0.3323 0.1553 0.037 Uiso 1 1 calc R . .
C103 C -0.0702(7) 0.44344(15) 0.4814(3) 0.0692(17) Uani 1 1 d . . .
H67 H -0.0744 0.4190 0.4600 0.083 Uiso 1 1 calc R . .
H68 H -0.0036 0.4429 0.5187 0.083 Uiso 1 1 calc R . .
Cl1 Cl -0.2065(2) 0.45183(6) 0.51461(8) 0.0956(6) Uani 1 1 d . . .
Cl2 Cl -0.03591(14) 0.47607(3) 0.42179(6) 0.0604(4) Uani 1 1 d . . .
C104 C 0.5575(12) 0.5948(3) 0.5689(7) 0.051(3) Uani 0.40 1 d P A 1
H69 H 0.6144 0.6031 0.5373 0.061 Uiso 0.40 1 calc PR A 1
H70 H 0.4746 0.5958 0.5449 0.061 Uiso 0.40 1 calc PR A 1
Cl3 Cl 0.5922(4) 0.54902(8) 0.59324(16) 0.0664(10) Uani 0.40 1 d P A 1
Cl4 Cl 0.5665(3) 0.62412(7) 0.63667(17) 0.0495(7) Uani 0.40 1 d P A 1
C105 C 0.4941(17) 0.4881(4) 0.5651(7) 0.0503(14) Uani 0.30 1 d PU B 2
H71 H 0.5552 0.4907 0.5330 0.060 Uiso 0.30 1 calc PR B 2
H72 H 0.4144 0.4947 0.5408 0.060 Uiso 0.30 1 calc PR B 2
Cl5 Cl 0.5288(4) 0.51936(12) 0.63122(19) 0.0588(9) Uani 0.30 1 d PU B 2
Cl6 Cl 0.4890(19) 0.4407(4) 0.5899(7) 0.0471(12) Uani 0.30 1 d PU B 2
C106 C 0.3736(16) 0.4210(4) 0.5372(7) 0.0477(15) Uani 0.30 1 d PU C 3
H73 H 0.4149 0.4089 0.5017 0.057 Uiso 0.30 1 calc PR C 3
H74 H 0.3304 0.4020 0.5604 0.057 Uiso 0.30 1 calc PR C 3
Cl7 Cl 0.2705(3) 0.45306(8) 0.50080(18) 0.0402(7) Uani 0.30 1 d P C 3
Cl8 Cl 0.489(2) 0.4444(5) 0.5993(7) 0.0477(12) Uani 0.30 1 d PU C 3

loop_
_atom_site_aniso_label
_atom_site_aniso_U_11
_atom_site_aniso_U_22
_atom_site_aniso_U_33
_atom_site_aniso_U_23
_atom_site_aniso_U_13
_atom_site_aniso_U_12
C1 0.051(3) 0.126(5) 0.041(3) -0.018(3) 0.017(2) -0.025(3)
O1 0.0365(15) 0.0384(14) 0.0413(15) -0.0057(12) 0.0150(12) -0.0038(12)
C2 0.032(2) 0.0360(19) 0.0320(19) -0.0024(15) 0.0088(16) -0.0015(15)
C3 0.035(2) 0.0304(18) 0.0317(18) 0.0007(14) 0.0057(16) -0.0016(15)
C4 0.036(2) 0.0329(18) 0.0276(17) 0.0010(14) 0.0054(15) 0.0011(15)
C5 0.037(2) 0.0316(18) 0.0295(18) -0.0006(14) 0.0065(15) -0.0013(16)
C6 0.038(2) 0.0353(19) 0.0289(18) -0.0009(15) 0.0075(16) 0.0030(16)
C7 0.038(2) 0.040(2) 0.035(2) 0.0000(16) 0.0135(17) 0.0014(17)
C8 0.042(2) 0.0345(19) 0.0342(19) 0.0001(15) 0.0100(17) -0.0037(17)
C9 0.034(2) 0.0324(18) 0.0294(18) 0.0006(14) 0.0060(15) -0.0007(15)
C10 0.034(2) 0.0358(19) 0.0308(18) 0.0004(15) 0.0084(15) -0.0015(16)
C11 0.041(2) 0.0305(18) 0.0291(18) -0.0022(14) 0.0048(16) 0.0009(16)
O2 0.0407(16) 0.0310(13) 0.0404(15) -0.0030(11) 0.0133(12) -0.0017(11)
C12 0.033(2) 0.036(2) 0.036(2) -0.0007(16) 0.0080(16) -0.0051(16)
C13 0.034(2) 0.0334(18) 0.0280(17) -0.0015(14) 0.0027(15) 0.0015(16)
C14 0.038(2) 0.0307(18) 0.0294(18) -0.0005(14) 0.0082(16) 0.0025(16)
C15 0.048(2) 0.0304(18) 0.0338(19) -0.0005(15) 0.0147(18) 0.0027(17)
C16 0.045(2) 0.036(2) 0.039(2) 0.0028(16) 0.0185(18) 0.0028(17)
C17 0.039(2) 0.0349(19) 0.035(2) 0.0041(15) 0.0120(17) 0.0013(16)
C18 0.041(2) 0.0314(18) 0.0293(18) 0.0002(14) 0.0067(16) 0.0005(16)
C19 0.036(2) 0.0320(18) 0.0291(18) 0.0003(14) 0.0073(15) 0.0003(16)
C20 0.037(2) 0.0313(19) 0.0330(19) -0.0023(15) 0.0062(16) 0.0016(16)
C21 0.037(2) 0.035(2) 0.039(2) -0.0034(16) 0.0125(17) 0.0055(16)
O3 0.0482(18) 0.0391(15) 0.0419(16) -0.0042(12) 0.0178(14) 0.0006(13)
C22 0.073(4) 0.056(3) 0.055(3) -0.002(2) 0.017(3) 0.004(3)
C23 0.037(2) 0.0326(18) 0.0295(18) -0.0004(14) 0.0116(16) -0.0002(16)
C24 0.037(2) 0.0306(18) 0.038(2) 0.0007(15) 0.0159(17) -0.0002(16)
C25 0.034(2) 0.0343(19) 0.0338(19) -0.0004(15) 0.0077(16) -0.0043(16)
C26 0.035(2) 0.0229(16) 0.0314(18) 0.0016(13) 0.0091(15) 0.0022(14)
C27 0.037(2) 0.0318(18) 0.0305(18) 0.0024(14) 0.0070(16) 0.0037(15)
C28 0.042(2) 0.0329(19) 0.0305(18) 0.0012(15) 0.0036(16) -0.0006(16)
C29 0.035(2) 0.0266(17) 0.0346(19) -0.0010(14) 0.0103(16) -0.0023(15)
C30 0.037(2) 0.0293(17) 0.0304(18) 0.0026(14) 0.0084(16) -0.0015(15)
C31 0.040(2) 0.0260(17) 0.0356(19) 0.0008(14) 0.0096(17) 0.0026(15)
C32 0.037(2) 0.0301(18) 0.0338(19) -0.0010(14) 0.0126(16) -0.0025(15)
C33 0.036(2) 0.0347(19) 0.0344(19) -0.0005(15) 0.0059(16) -0.0012(16)
C34 0.032(2) 0.0336(18) 0.0321(19) -0.0015(15) 0.0065(15) 0.0009(15)
C35 0.057(3) 0.042(2) 0.068(3) -0.012(2) -0.013(3) -0.002(2)
O4 0.0513(17) 0.0282(13) 0.0320(14) -0.0045(10) 0.0097(12) -0.0011(12)
C36 0.043(2) 0.0303(18) 0.0284(18) -0.0017(14) 0.0101(16) 0.0024(16)
C37 0.034(2) 0.0327(19) 0.0304(18) 0.0004(14) 0.0059(16) 0.0040(15)
C38 0.033(2) 0.0299(18) 0.0307(18) -0.0001(14) 0.0043(15) 0.0027(15)
C39 0.038(2) 0.0323(19) 0.038(2) 0.0004(15) 0.0116(17) -0.0006(16)
C40 0.041(2) 0.0319(19) 0.038(2) 0.0011(15) 0.0101(17) -0.0017(16)
C41 0.042(2) 0.0266(17) 0.039(2) -0.0009(15) 0.0081(17) 0.0014(16)
C42 0.035(2) 0.0318(18) 0.0325(19) -0.0008(15) 0.0071(16) 0.0031(15)
C43 0.0299(19) 0.0286(17) 0.0321(18) -0.0016(14) 0.0031(15) -0.0004(14)
C44 0.033(2) 0.0340(19) 0.0272(17) 0.0003(14) 0.0046(15) 0.0019(15)
C45 0.040(2) 0.0270(17) 0.0337(19) 0.0029(14) 0.0086(16) -0.0019(15)
O5 0.0512(17) 0.0303(13) 0.0282(13) -0.0015(10) 0.0132(12) -0.0056(12)
C46 0.041(2) 0.0319(18) 0.0293(18) -0.0013(14) 0.0097(16) -0.0003(16)
C47 0.031(2) 0.0314(18) 0.0309(18) 0.0002(14) 0.0050(15) 0.0001(15)
C48 0.0306(19) 0.0309(18) 0.0282(17) -0.0013(14) 0.0063(15) 0.0031(15)
C49 0.034(2) 0.0299(18) 0.0300(18) 0.0012(14) 0.0062(15) 0.0020(15)
C50 0.036(2) 0.0324(19) 0.035(2) -0.0038(15) 0.0043(16) 0.0003(16)
C51 0.039(2) 0.038(2) 0.0297(18) -0.0033(15) 0.0109(16) 0.0055(17)
C52 0.035(2) 0.0328(18) 0.0325(19) 0.0007(15) 0.0123(16) 0.0027(15)
C53 0.0295(19) 0.0329(18) 0.0305(18) 0.0003(14) 0.0055(15) 0.0025(15)
C54 0.038(2) 0.0324(18) 0.0317(19) 0.0023(15) 0.0087(16) -0.0014(16)
C55 0.039(2) 0.0300(18) 0.036(2) -0.0025(15) 0.0059(17) -0.0029(16)
O6 0.0499(17) 0.0286(13) 0.0349(14) -0.0029(11) 0.0076(13) -0.0051(12)
C56 0.061(3) 0.034(2) 0.048(2) -0.0028(18) 0.008(2) 0.004(2)
C57 0.039(2) 0.0327(18) 0.0270(17) -0.0042(14) 0.0073(16) -0.0033(16)
C58 0.043(2) 0.0314(19) 0.043(2) -0.0021(16) 0.0180(18) 0.0027(17)
C59 0.041(2) 0.0336(19) 0.047(2) -0.0058(17) 0.0190(19) -0.0004(17)
C60 0.044(2) 0.0318(19) 0.0310(19) -0.0032(14) 0.0153(17) -0.0022(16)
C61 0.049(2) 0.036(2) 0.0310(19) 0.0042(15) 0.0029(17) -0.0005(18)
C62 0.042(2) 0.042(2) 0.0315(19) 0.0036(16) 0.0017(17) -0.0043(18)
C63 0.038(2) 0.0328(19) 0.035(2) -0.0041(15) 0.0167(17) -0.0016(16)
C64 0.039(2) 0.0335(19) 0.0338(19) -0.0030(15) 0.0107(16) 0.0013(16)
C65 0.039(2) 0.0331(19) 0.0345(19) -0.0009(15) 0.0105(17) 0.0018(16)
C66 0.037(2) 0.0292(18) 0.0324(18) -0.0023(14) 0.0116(16) -0.0012(15)
C67 0.043(2) 0.036(2) 0.0330(19) -0.0022(15) 0.0044(17) 0.0020(17)
C68 0.042(2) 0.0300(18) 0.040(2) 0.0017(15) 0.0113(18) 0.0050(16)
C69 0.049(3) 0.060(3) 0.081(4) 0.026(3) -0.003(3) -0.018(2)
O7 0.0466(17) 0.0274(13) 0.0336(14) -0.0001(10) 0.0112(12) -0.0028(11)
C70 0.039(2) 0.0256(17) 0.0312(18) 0.0007(14) 0.0057(16) -0.0007(15)
C71 0.038(2) 0.0275(17) 0.0297(18) -0.0015(14) 0.0080(16) 0.0017(15)
C72 0.034(2) 0.0297(18) 0.0302(18) 0.0005(14) 0.0043(15) 0.0006(15)
C73 0.038(2) 0.0330(19) 0.0317(19) -0.0036(15) 0.0097(16) 0.0005(16)
C74 0.042(2) 0.038(2) 0.0311(19) -0.0001(15) 0.0108(17) -0.0060(17)
C75 0.048(2) 0.0331(19) 0.0317(19) 0.0020(15) 0.0093(17) -0.0040(17)
C76 0.038(2) 0.0312(18) 0.0309(18) -0.0009(14) 0.0049(16) -0.0013(16)
C77 0.0307(19) 0.0303(18) 0.0296(18) 0.0009(14) 0.0044(15) 0.0014(15)
C78 0.0315(19) 0.0285(17) 0.0283(17) 0.0002(14) 0.0053(15) 0.0017(14)
C79 0.039(2) 0.0293(18) 0.0273(17) -0.0007(14) 0.0105(15) 0.0021(15)
O8 0.0426(16) 0.0280(12) 0.0304(13) 0.0003(10) 0.0121(12) -0.0011(11)
C80 0.034(2) 0.0272(17) 0.0299(18) -0.0015(14) 0.0055(15) 0.0003(15)
C81 0.0311(19) 0.0308(18) 0.0309(18) 0.0021(14) 0.0065(15) 0.0052(15)
C82 0.0323(19) 0.0294(17) 0.0266(17) 0.0006(13) 0.0047(15) 0.0026(15)
C83 0.035(2) 0.0327(18) 0.0297(18) 0.0022(14) 0.0103(15) 0.0017(15)
C84 0.037(2) 0.0294(18) 0.0325(19) 0.0045(14) 0.0071(16) -0.0004(15)
C85 0.039(2) 0.0285(18) 0.0340(19) -0.0009(15) 0.0044(16) 0.0026(16)
C86 0.038(2) 0.0314(18) 0.0299(18) -0.0018(14) 0.0044(16) 0.0061(16)
C87 0.033(2) 0.0306(18) 0.0326(19) 0.0019(14) 0.0052(16) 0.0022(15)
C88 0.038(2) 0.0323(18) 0.0285(18) -0.0002(14) 0.0075(16) 0.0021(16)
C89 0.033(2) 0.0310(18) 0.0321(18) 0.0018(14) 0.0080(15) -0.0014(15)
O9 0.0441(16) 0.0363(14) 0.0344(14) 0.0039(11) 0.0130(12) -0.0039(12)
C90 0.077(4) 0.045(3) 0.061(3) 0.019(2) 0.003(3) -0.008(2)
C91 0.040(2) 0.0260(17) 0.0306(18) -0.0010(14) 0.0096(16) 0.0006(15)
C92 0.037(2) 0.039(2) 0.0283(18) -0.0016(15) 0.0056(16) 0.0029(17)
C93 0.032(2) 0.0363(19) 0.0322(19) -0.0005(15) 0.0072(16) 0.0041(16)
C94 0.037(2) 0.0229(16) 0.0326(18) -0.0037(13) 0.0122(16) 0.0017(14)
C95 0.035(2) 0.0254(16) 0.0273(17) -0.0025(13) 0.0035(15) -0.0013(14)
C96 0.033(2) 0.0250(16) 0.0329(19) -0.0001(14) 0.0071(15) -0.0007(14)
C97 0.037(2) 0.0272(17) 0.0305(18) -0.0026(14) 0.0103(16) 0.0012(15)
C98 0.036(2) 0.0305(18) 0.0355(19) 0.0036(15) 0.0099(16) 0.0050(15)
C99 0.030(2) 0.038(2) 0.040(2) 0.0011(16) 0.0124(16) 0.0001(16)
C100 0.037(2) 0.0311(18) 0.0300(18) -0.0014(14) 0.0104(16) -0.0018(15)
C101 0.037(2) 0.0300(18) 0.0307(18) -0.0010(14) 0.0072(16) 0.0011(15)
C102 0.0303(19) 0.0312(18) 0.0324(18) -0.0021(14) 0.0089(15) 0.0024(15)
C103 0.106(5) 0.052(3) 0.048(3) 0.007(2) -0.003(3) -0.012(3)
Cl1 0.1084(15) 0.1278(16) 0.0506(8) -0.0055(9) 0.0090(9) -0.0430(12)
Cl2 0.0792(9) 0.0517(7) 0.0479(6) 0.0068(5) -0.0029(6) -0.0116(6)
C104 0.052(7) 0.039(6) 0.060(7) 0.016(5) 0.003(6) -0.002(5)
Cl3 0.117(3) 0.0319(13) 0.0450(15) -0.0048(11) -0.0125(17) 0.0155(15)
Cl4 0.0458(15) 0.0294(12) 0.0732(19) -0.0020(11) 0.0063(14) -0.0038(11)
C105 0.067(2) 0.050(3) 0.034(3) -0.011(2) 0.003(3) 0.011(2)
Cl5 0.077(2) 0.060(2) 0.0383(17) -0.0181(14) 0.0035(16) 0.0124(17)
Cl6 0.0619(17) 0.047(3) 0.033(3) -0.0112(19) 0.005(2) 0.011(2)
C106 0.063(3) 0.046(3) 0.033(3) -0.009(3) 0.002(3) 0.011(3)
Cl7 0.0451(19) 0.0263(14) 0.0474(18) 0.0057(12) -0.0025(15) 0.0009(13)
Cl8 0.0627(17) 0.049(3) 0.031(3) -0.010(2) 0.004(2) 0.010(2)

loop_
_atom_type_symbol
_atom_type_description
_atom_type_scat_dispersion_real
_atom_type_scat_dispersion_imag
_atom_type_scat_source
H H 0.0000 0.0000 'International Tables Vol C Tables 4.2.6.8 and 6.1.1.4'
C C 0.0033 0.0016 'International Tables Vol C Tables 4.2.6.8 and 6.1.1.4'
O O 0.0106 0.0060 'International Tables Vol C Tables 4.2.6.8 and 6.1.1.4'
Cl Cl 0.1484 0.1585 'International Tables Vol C Tables 4.2.6.8 and 6.1.1.4'

loop_
_geom_angle_atom_site_label_1
_geom_angle_atom_site_label_2
_geom_angle_atom_site_label_3
_geom_angle
O1 C1 H1 109.5
O1 C1 H2 109.5
H1 C1 H2 109.5
O1 C1 H3 109.5
H1 C1 H3 109.5
H2 C1 H3 109.5
C2 O1 C1 111.5(3)
C3 C2 O1 123.5(3)
C3 C2 C11 118.4(4)
O1 C2 C11 118.0(3)
C2 C3 C4 118.3(3)
C2 C3 C100 115.6(3)
C4 C3 C100 125.5(3)
C5 C4 C9 118.7(4)
C5 C4 C3 119.1(3)
C9 C4 C3 122.1(3)
C6 C5 C4 121.9(4)
C6 C5 H4 119.0
C4 C5 H4 119.0
C5 C6 C7 119.8(4)
C5 C6 H5 120.1
C7 C6 H5 120.1
C8 C7 C6 120.0(4)
C8 C7 H6 120.0
C6 C7 H6 120.0
C7 C8 C9 122.0(4)
C7 C8 H7 119.0
C9 C8 H7 119.0
C8 C9 C4 117.6(3)
C8 C9 C10 123.8(3)
C4 C9 C10 118.5(3)
C11 C10 C9 115.0(3)
C11 C10 C13 104.3(3)
C9 C10 C13 140.5(4)
O2 C11 C10 113.3(3)
O2 C11 C2 118.9(4)
C10 C11 C2 127.5(4)
C11 O2 C12 104.7(3)
O2 C12 C13 113.2(3)
O2 C12 C21 119.1(4)
C13 C12 C21 127.6(4)
C12 C13 C14 115.1(3)
C12 C13 C10 104.5(3)
C14 C13 C10 140.4(4)
C15 C14 C13 124.7(3)
C15 C14 C19 116.8(3)
C13 C14 C19 118.4(3)
C16 C15 C14 121.9(4)
C16 C15 H8 119.0
C14 C15 H8 119.0
C15 C16 C17 120.8(4)
C15 C16 H9 119.6
C17 C16 H9 119.6
C18 C17 C16 119.5(4)
C18 C17 H10 120.2
C16 C17 H10 120.2
C17 C18 C19 121.8(4)
C17 C18 H11 119.1
C19 C18 H11 119.1
C18 C19 C20 119.3(3)
C18 C19 C14 119.0(4)
C20 C19 C14 121.6(3)
C21 C20 C19 118.3(3)
C21 C20 C23 116.6(4)
C19 C20 C23 124.9(4)
C20 C21 O3 123.5(4)
C20 C21 C12 118.4(4)
O3 C21 C12 118.1(4)
C21 O3 C22 113.4(4)
O3 C22 H12 109.5
O3 C22 H13 109.5
H12 C22 H13 109.5
O3 C22 H14 109.5
H12 C22 H14 109.5
H13 C22 H14 109.5
C28 C23 C24 118.1(3)
C28 C23 C20 119.3(4)
C24 C23 C20 121.2(4)
C25 C24 C23 121.0(4)
C25 C24 H15 119.5
C23 C24 H15 119.5
C24 C25 C26 120.5(4)
C24 C25 H16 119.8
C26 C25 H16 119.8
C25 C26 C27 117.6(3)
C25 C26 C29 122.1(3)
C27 C26 C29 119.2(3)
C28 C27 C26 121.4(4)
C28 C27 H17 119.3
C26 C27 H17 119.3
C27 C28 C23 120.1(4)
C27 C28 H18 119.9
C23 C28 H18 119.9
C30 C29 C34 118.1(3)
C30 C29 C26 122.5(3)
C34 C29 C26 118.9(3)
C29 C30 C31 120.7(4)
C29 C30 H19 119.7
C31 C30 H19 119.7
C30 C31 C32 120.6(4)
C30 C31 H20 119.7
C32 C31 H20 119.7
C33 C32 C31 118.2(4)
C33 C32 C37 118.1(3)
C31 C32 C37 122.7(4)
C34 C33 C32 121.0(4)
C34 C33 H21 119.5
C32 C33 H21 119.5
C33 C34 C29 121.0(4)
C33 C34 H22 119.5
C29 C34 H22 119.5
O4 C35 H23 109.5
O4 C35 H24 109.5
H23 C35 H24 109.5
O4 C35 H25 109.5
H23 C35 H25 109.5
H24 C35 H25 109.5
C36 O4 C35 113.6(3)
C37 C36 O4 123.4(3)
C37 C36 C45 118.4(3)
O4 C36 C45 118.0(3)
C36 C37 C38 118.9(3)
C36 C37 C32 116.2(3)
C38 C37 C32 124.9(3)
C39 C38 C43 118.6(3)
C39 C38 C37 119.8(4)
C43 C38 C37 121.6(3)
C40 C39 C38 121.4(4)
C40 C39 H26 119.3
C38 C39 H26 119.3
C39 C40 C41 120.2(4)
C39 C40 H27 119.9
C41 C40 H27 119.9
C42 C41 C40 119.9(4)
C42 C41 H28 120.0
C40 C41 H28 120.0
C41 C42 C43 121.7(4)
C41 C42 H29 119.1
C43 C42 H29 119.1
C42 C43 C38 118.0(3)
C42 C43 C44 124.0(4)
C38 C43 C44 118.0(3)
C45 C44 C43 116.5(3)
C45 C44 C47 103.9(3)
C43 C44 C47 139.6(3)
O5 C45 C44 113.7(3)
O5 C45 C36 120.2(3)
C44 C45 C36 126.1(4)
C46 O5 C45 104.3(3)
O5 C46 C47 113.3(3)
O5 C46 C55 120.7(3)
C47 C46 C55 125.9(4)
C46 C47 C48 116.1(3)
C46 C47 C44 104.6(3)
C48 C47 C44 139.1(3)
C49 C48 C53 117.4(3)
C49 C48 C47 123.7(3)
C53 C48 C47 118.4(3)
C50 C49 C48 121.8(4)
C50 C49 H30 119.1
C48 C49 H30 119.1
C49 C50 C51 120.4(4)
C49 C50 H31 119.8
C51 C50 H31 119.8
C52 C51 C50 120.0(4)
C52 C51 H32 120.0
C50 C51 H32 120.0
C51 C52 C53 121.3(4)
C51 C52 H33 119.3
C53 C52 H33 119.3
C52 C53 C54 119.4(3)
C52 C53 C48 119.0(3)
C54 C53 C48 121.4(3)
C55 C54 C53 119.1(4)
C55 C54 C57 114.4(3)
C53 C54 C57 126.4(3)
C54 C55 O6 122.1(4)
C54 C55 C46 118.9(4)
O6 C55 C46 119.0(3)
C55 O6 C56 113.1(3)
O6 C56 H34 109.5
O6 C56 H35 109.5
H34 C56 H35 109.5
O6 C56 H36 109.5
H34 C56 H36 109.5
H35 C56 H36 109.5
C58 C57 C62 118.4(4)
C58 C57 C54 119.7(4)
C62 C57 C54 119.6(4)
C59 C58 C57 120.7(4)
C59 C58 H37 119.6
C57 C58 H37 119.6
C58 C59 C60 121.2(4)
C58 C59 H38 119.4
C60 C59 H38 119.4
C59 C60 C61 118.0(4)
C59 C60 C63 121.4(4)
C61 C60 C63 119.1(4)
C60 C61 C62 120.2(4)
C60 C61 H39 119.9
C62 C61 H39 119.9
C57 C62 C61 120.1(4)
C57 C62 H40 119.9
C61 C62 H40 119.9
C64 C63 C68 117.6(4)
C64 C63 C60 123.6(4)
C68 C63 C60 117.9(4)
C63 C64 C65 121.0(4)
C63 C64 H41 119.5
C65 C64 H41 119.5
C66 C65 C64 120.8(4)
C66 C65 H42 119.6
C64 C65 H42 119.6
C65 C66 C67 118.1(3)
C65 C66 C71 122.5(3)
C67 C66 C71 118.0(3)
C68 C67 C66 120.6(4)
C68 C67 H43 119.7
C66 C67 H43 119.7
C67 C68 C63 120.9(4)
C67 C68 H44 119.5
C63 C68 H44 119.5
O7 C69 H45 109.5
O7 C69 H46 109.5
H45 C69 H46 109.5
O7 C69 H47 109.5
H45 C69 H47 109.5
H46 C69 H47 109.5
C70 O7 C69 114.0(3)
C71 C70 O7 124.1(3)
C71 C70 C79 118.3(3)
O7 C70 C79 117.5(3)
C70 C71 C72 119.1(3)
C70 C71 C66 116.1(3)
C72 C71 C66 124.7(3)
C73 C72 C71 120.1(3)
C73 C72 C77 118.7(3)
C71 C72 C77 121.2(3)
C74 C73 C72 121.2(4)
C74 C73 H48 119.4
C72 C73 H48 119.4
C73 C74 C75 120.5(4)
C73 C74 H49 119.8
C75 C74 H49 119.8
C76 C75 C74 120.2(4)
C76 C75 H50 119.9
C74 C75 H50 119.9
C75 C76 C77 121.4(4)
C75 C76 H51 119.3
C77 C76 H51 119.3
C76 C77 C78 124.5(3)
C76 C77 C72 117.7(3)
C78 C77 C72 117.8(3)
C79 C78 C77 116.6(3)
C79 C78 C81 104.2(3)
C77 C78 C81 139.2(3)
O8 C79 C78 113.4(3)
O8 C79 C70 120.5(3)
C78 C79 C70 126.0(4)
C79 O8 C80 104.3(3)
O8 C80 C81 113.3(3)
O8 C80 C89 120.5(3)
C81 C80 C89 126.2(3)
C80 C81 C82 116.4(3)
C80 C81 C78 104.4(3)
C82 C81 C78 138.9(4)
C83 C82 C87 117.9(3)
C83 C82 C81 123.8(3)
C87 C82 C81 118.1(3)
C84 C83 C82 121.3(3)
C84 C83 H52 119.4
C82 C83 H52 119.4
C83 C84 C85 120.5(4)
C83 C84 H53 119.8
C85 C84 H53 119.8
C86 C85 C84 119.6(4)
C86 C85 H54 120.2
C84 C85 H54 120.2
C85 C86 C87 122.0(4)
C85 C86 H55 119.0
C87 C86 H55 119.0
C86 C87 C88 120.3(3)
C86 C87 C82 118.4(3)
C88 C87 C82 121.3(3)
C89 C88 C87 119.9(3)
C89 C88 C91 115.8(3)
C87 C88 C91 124.2(3)
C88 C89 O9 125.6(3)
C88 C89 C80 117.6(3)
O9 C89 C80 116.9(3)
C89 O9 C90 116.7(4)
O9 C90 H56 109.5
O9 C90 H57 109.5
H56 C90 H57 109.5
O9 C90 H58 109.5
H56 C90 H58 109.5
H57 C90 H58 109.5
C96 C91 C92 117.7(4)
C96 C91 C88 121.9(4)
C92 C91 C88 119.0(3)
C93 C92 C91 120.5(4)
C93 C92 H59 119.7
C91 C92 H59 119.7
C92 C93 C94 121.6(4)
C92 C93 H60 119.2
C94 C93 H60 119.2
C93 C94 C95 117.3(3)
C93 C94 C97 119.5(4)
C95 C94 C97 122.3(3)
C96 C95 C94 120.8(3)
C96 C95 H61 119.6
C94 C95 H61 119.6
C95 C96 C91 121.1(4)
C95 C96 H62 119.4
C91 C96 H62 119.4
C102 C97 C98 116.7(3)
C102 C97 C94 121.6(3)
C98 C97 C94 120.7(3)
C99 C98 C97 121.1(4)
C99 C98 H63 119.4
C97 C98 H63 119.5
C98 C99 C100 121.1(4)
C98 C99 H64 119.5
C100 C99 H64 119.5
C101 C100 C99 117.5(3)
C101 C100 C3 120.4(3)
C99 C100 C3 120.9(4)
C102 C101 C100 121.2(4)
C102 C101 H65 119.4
C100 C101 H65 119.4
C101 C102 C97 121.5(4)
C101 C102 H66 119.3
C97 C102 H66 119.3
Cl1 C103 Cl2 113.7(4)
Cl1 C103 H67 108.8
Cl2 C103 H67 108.8
Cl1 C103 H68 108.8
Cl2 C103 H68 108.8
H67 C103 H68 107.7
Cl4 C104 Cl3 112.3(7)
Cl4 C104 H69 109.2
Cl3 C104 H69 109.2
Cl4 C104 H70 109.2
Cl3 C104 H70 109.2
H69 C104 H70 107.9
Cl5 C105 Cl6 115.3(9)
Cl5 C105 H71 108.4
Cl6 C105 H71 108.4
Cl5 C105 H72 108.4
Cl6 C105 H72 108.4
H71 C105 H72 107.5
Cl7 C106 Cl8 109.6(10)
Cl7 C106 H73 109.7
Cl8 C106 H73 109.7
Cl7 C106 H74 109.7
Cl8 C106 H74 109.7
H73 C106 H74 108.2

loop_
_geom_bond_atom_site_label_1
_geom_bond_atom_site_label_2
_geom_bond_distance
C1 O1 1.419(6)
C1 H1 0.9800
C1 H2 0.9800
C1 H3 0.9800
O1 C2 1.378(5)
C2 C3 1.376(5)
C2 C11 1.401(5)
C3 C4 1.442(6)
C3 C100 1.489(5)
C4 C5 1.413(5)
C4 C9 1.441(5)
C5 C6 1.368(6)
C5 H4 0.9500
C6 C7 1.406(6)
C6 H5 0.9500
C7 C8 1.376(6)
C7 H6 0.9500
C8 C9 1.416(6)
C8 H7 0.9500
C9 C10 1.452(5)
C10 C11 1.386(6)
C10 C13 1.478(5)
C11 O2 1.367(5)
O2 C12 1.369(5)
C12 C13 1.384(6)
C12 C21 1.391(5)
C13 C14 1.443(6)
C14 C15 1.419(5)
C14 C19 1.446(5)
C15 C16 1.368(6)
C15 H8 0.9500
C16 C17 1.392(6)
C16 H9 0.9500
C17 C18 1.371(6)
C17 H10 0.9500
C18 C19 1.404(6)
C18 H11 0.9500
C19 C20 1.444(5)
C20 C21 1.374(6)
C20 C23 1.495(5)
C21 O3 1.383(5)
O3 C22 1.402(6)
C22 H12 0.9800
C22 H13 0.9800
C22 H14 0.9800
C23 C28 1.396(6)
C23 C24 1.405(6)
C24 C25 1.391(5)
C24 H15 0.9500
C25 C26 1.401(6)
C25 H16 0.9500
C26 C27 1.403(5)
C26 C29 1.488(5)
C27 C28 1.393(5)
C27 H17 0.9500
C28 H18 0.9500
C29 C30 1.396(5)
C29 C34 1.400(5)
C30 C31 1.396(5)
C30 H19 0.9500
C31 C32 1.399(6)
C31 H20 0.9500
C32 C33 1.393(6)
C32 C37 1.497(5)
C33 C34 1.383(5)
C33 H21 0.9500
C34 H22 0.9500
C35 O4 1.423(6)
C35 H23 0.9800
C35 H24 0.9800
C35 H25 0.9800
O4 C36 1.378(4)
C36 C37 1.368(5)
C36 C45 1.402(5)
C37 C38 1.444(5)
C38 C39 1.412(5)
C38 C43 1.436(5)
C39 C40 1.369(6)
C39 H26 0.9500
C40 C41 1.402(6)
C40 H27 0.9500
C41 C42 1.372(5)
C41 H28 0.9500
C42 C43 1.413(5)
C42 H29 0.9500
C43 C44 1.440(5)
C44 C45 1.380(5)
C44 C47 1.475(5)
C45 O5 1.369(4)
O5 C46 1.362(5)
C46 C47 1.384(5)
C46 C55 1.400(5)
C47 C48 1.442(5)
C48 C49 1.427(5)
C48 C53 1.437(5)
C49 C50 1.376(5)
C49 H30 0.9500
C50 C51 1.405(6)
C50 H31 0.9500
C51 C52 1.371(6)
C51 H32 0.9500
C52 C53 1.426(5)
C52 H33 0.9500
C53 C54 1.435(5)
C54 C55 1.363(6)
C54 C57 1.509(5)
C55 O6 1.381(5)
O6 C56 1.450(6)
C56 H34 0.9800
C56 H35 0.9800
C56 H36 0.9800
C57 C58 1.387(6)
C57 C62 1.390(6)
C58 C59 1.372(6)
C58 H37 0.9500
C59 C60 1.382(6)
C59 H38 0.9500
C60 C61 1.396(6)
C60 C63 1.496(5)
C61 C62 1.396(6)
C61 H39 0.9500
C62 H40 0.9500
C63 C64 1.387(6)
C63 C68 1.400(6)
C64 C65 1.388(5)
C64 H41 0.9500
C65 C66 1.385(6)
C65 H42 0.9500
C66 C67 1.393(6)
C66 C71 1.504(5)
C67 C68 1.382(6)
C67 H43 0.9500
C68 H44 0.9500
C69 O7 1.427(6)
C69 H45 0.9800
C69 H46 0.9800
C69 H47 0.9800
O7 C70 1.382(4)
C70 C71 1.369(5)
C70 C79 1.404(5)
C71 C72 1.444(5)
C72 C73 1.411(5)
C72 C77 1.444(5)
C73 C74 1.368(5)
C73 H48 0.9500
C74 C75 1.391(6)
C74 H49 0.9500
C75 C76 1.381(6)
C75 H50 0.9500
C76 C77 1.412(5)
C76 H51 0.9500
C77 C78 1.440(5)
C78 C79 1.382(5)
C78 C81 1.476(5)
C79 O8 1.369(4)
O8 C80 1.370(4)
C80 C81 1.382(5)
C80 C89 1.409(5)
C81 C82 1.439(5)
C82 C83 1.421(5)
C82 C87 1.435(5)
C83 C84 1.369(5)
C83 H52 0.9500
C84 C85 1.411(5)
C84 H53 0.9500
C85 C86 1.362(6)
C85 H54 0.9500
C86 C87 1.414(5)
C86 H55 0.9500
C87 C88 1.434(5)
C88 C89 1.369(5)
C88 C91 1.502(5)
C89 O9 1.375(5)
O9 C90 1.424(6)
C90 H56 0.9800
C90 H57 0.9800
C90 H58 0.9800
C91 C96 1.389(5)
C91 C92 1.400(6)
C92 C93 1.382(5)
C92 H59 0.9500
C93 C94 1.393(5)
C93 H60 0.9500
C94 C95 1.399(6)
C94 C97 1.491(5)
C95 C96 1.388(5)
C95 H61 0.9500
C96 H62 0.9500
C97 C102 1.397(5)
C97 C98 1.410(6)
C98 C99 1.383(5)
C98 H63 0.9500
C99 C100 1.399(6)
C99 H64 0.9500
C100 C101 1.388(6)
C101 C102 1.385(5)
C101 H65 0.9500
C102 H66 0.9500
C103 Cl1 1.749(8)
C103 Cl2 1.757(6)
C103 H67 0.9900
C103 H68 0.9900
C104 Cl4 1.721(14)
C104 Cl3 1.772(11)
C104 H69 0.9900
C104 H70 0.9900
C105 Cl5 1.758(15)
C105 Cl6 1.80(2)
C105 H71 0.9900
C105 H72 0.9900
C106 Cl7 1.739(16)
C106 Cl8 1.88(2)
C106 H73 0.9900
C106 H74 0.9900

loop_
_geom_torsion_atom_site_label_1
_geom_torsion_atom_site_label_2
_geom_torsion_atom_site_label_3
_geom_torsion_atom_site_label_4
_geom_torsion
C1 O1 C2 C3 96.9(5)
C1 O1 C2 C11 -78.9(5)
O1 C2 C3 C4 -174.8(4)
C11 C2 C3 C4 1.0(5)
O1 C2 C3 C100 -2.7(6)
C11 C2 C3 C100 173.0(3)
C2 C3 C4 C5 177.6(4)
C100 C3 C4 C5 6.4(6)
C2 C3 C4 C9 1.2(6)
C100 C3 C4 C9 -170.0(4)
C9 C4 C5 C6 0.6(6)
C3 C4 C5 C6 -175.9(4)
C4 C5 C6 C7 0.1(6)
C5 C6 C7 C8 -0.5(6)
C6 C7 C8 C9 0.2(6)
C7 C8 C9 C4 0.5(6)
C7 C8 C9 C10 177.4(4)
C5 C4 C9 C8 -0.9(5)
C3 C4 C9 C8 175.5(4)
C5 C4 C9 C10 -178.0(3)
C3 C4 C9 C10 -1.6(6)
C8 C9 C10 C11 -177.1(4)
C4 C9 C10 C11 -0.2(5)
C8 C9 C10 C13 -2.4(8)
C4 C9 C10 C13 174.5(4)
C9 C10 C11 O2 176.8(3)
C13 C10 C11 O2 0.3(4)
C9 C10 C11 C2 2.7(6)
C13 C10 C11 C2 -173.8(4)
C3 C2 C11 O2 -177.0(3)
O1 C2 C11 O2 -1.0(5)
C3 C2 C11 C10 -3.1(6)
O1 C2 C11 C10 172.8(4)
C10 C11 O2 C12 -1.5(4)
C2 C11 O2 C12 173.2(4)
C11 O2 C12 C13 2.2(4)
C11 O2 C12 C21 -173.8(4)
O2 C12 C13 C14 179.2(3)
C21 C12 C13 C14 -5.3(6)
O2 C12 C13 C10 -2.0(4)
C21 C12 C13 C10 173.5(4)
C11 C10 C13 C12 1.0(4)
C9 C10 C13 C12 -174.0(5)
C11 C10 C13 C14 179.3(5)
C9 C10 C13 C14 4.2(9)
C12 C13 C14 C15 -169.6(4)
C10 C13 C14 C15 12.2(8)
C12 C13 C14 C19 8.3(5)
C10 C13 C14 C19 -169.9(4)
C13 C14 C15 C16 -178.0(4)
C19 C14 C15 C16 4.0(6)
C14 C15 C16 C17 -1.9(7)
C15 C16 C17 C18 -1.1(6)
C16 C17 C18 C19 1.7(6)
C17 C18 C19 C20 -176.1(4)
C17 C18 C19 C14 0.5(6)
C15 C14 C19 C18 -3.3(5)
C13 C14 C19 C18 178.6(3)
C15 C14 C19 C20 173.3(4)
C13 C14 C19 C20 -4.8(6)
C18 C19 C20 C21 174.0(4)
C14 C19 C20 C21 -2.6(6)
C18 C19 C20 C23 -11.8(6)
C14 C19 C20 C23 171.7(4)
C19 C20 C21 O3 -174.4(4)
C23 C20 C21 O3 10.9(6)
C19 C20 C21 C12 6.0(6)
C23 C20 C21 C12 -168.8(4)
O2 C12 C21 C20 173.2(4)
C13 C12 C21 C20 -2.1(7)
O2 C12 C21 O3 -6.4(6)
C13 C12 C21 O3 178.3(4)
C20 C21 O3 C22 -91.1(5)
C12 C21 O3 C22 88.6(5)
C21 C20 C23 C28 -51.8(5)
C19 C20 C23 C28 133.8(4)
C21 C20 C23 C24 114.5(4)
C19 C20 C23 C24 -59.8(5)
C28 C23 C24 C25 8.3(6)
C20 C23 C24 C25 -158.2(4)
C23 C24 C25 C26 1.3(6)
C24 C25 C26 C27 -9.8(5)
C24 C25 C26 C29 157.9(4)
C25 C26 C27 C28 9.0(6)
C29 C26 C27 C28 -159.1(4)
C26 C27 C28 C23 0.5(6)
C24 C23 C28 C27 -9.2(6)
C20 C23 C28 C27 157.6(4)
C25 C26 C29 C30 160.5(4)
C27 C26 C29 C30 -31.9(5)
C25 C26 C29 C34 -28.0(5)
C27 C26 C29 C34 139.5(4)
C34 C29 C30 C31 -5.8(6)
C26 C29 C30 C31 165.7(4)
C29 C30 C31 C32 0.7(6)
C30 C31 C32 C33 4.6(6)
C30 C31 C32 C37 -163.4(4)
C31 C32 C33 C34 -4.8(6)
C37 C32 C33 C34 163.8(4)
C32 C33 C34 C29 -0.3(6)
C30 C29 C34 C33 5.7(6)
C26 C29 C34 C33 -166.2(4)
C35 O4 C36 C37 -87.8(5)
C35 O4 C36 C45 97.2(5)
O4 C36 C37 C38 -178.0(4)
C45 C36 C37 C38 -3.0(6)
O4 C36 C37 C32 3.8(6)
C45 C36 C37 C32 178.8(4)
C33 C32 C37 C36 -60.3(5)
C31 C32 C37 C36 107.8(4)
C33 C32 C37 C38 121.7(4)
C31 C32 C37 C38 -70.3(5)
C36 C37 C38 C39 -175.2(4)
C32 C37 C38 C39 2.8(6)
C36 C37 C38 C43 3.1(6)
C32 C37 C38 C43 -178.9(4)
C43 C38 C39 C40 -1.9(6)
C37 C38 C39 C40 176.5(4)
C38 C39 C40 C41 -1.0(6)
C39 C40 C41 C42 1.6(6)
C40 C41 C42 C43 0.8(6)
C41 C42 C43 C38 -3.7(6)
C41 C42 C43 C44 179.8(4)
C39 C38 C43 C42 4.2(5)
C37 C38 C43 C42 -174.2(4)
C39 C38 C43 C44 -179.1(4)
C37 C38 C43 C44 2.5(5)
C42 C43 C44 C45 168.6(4)
C38 C43 C44 C45 -7.9(5)
C42 C43 C44 C47 -9.7(7)
C38 C43 C44 C47 173.8(4)
C43 C44 C45 O5 -174.0(3)
C47 C44 C45 O5 4.9(5)
C43 C44 C45 C36 8.6(6)
C47 C44 C45 C36 -172.5(4)
C37 C36 C45 O5 179.7(4)
O4 C36 C45 O5 -5.0(6)
C37 C36 C45 C44 -3.0(6)
O4 C36 C45 C44 172.3(4)
C44 C45 O5 C46 -3.5(5)
C36 C45 O5 C46 174.1(4)
C45 O5 C46 C47 0.4(4)
C45 O5 C46 C55 -177.6(4)
O5 C46 C47 C48 -172.6(3)
C55 C46 C47 C48 5.3(6)
O5 C46 C47 C44 2.4(5)
C55 C46 C47 C44 -179.6(4)
C45 C44 C47 C46 -4.2(4)
C43 C44 C47 C46 174.3(5)
C45 C44 C47 C48 169.0(5)
C43 C44 C47 C48 -12.6(9)
C46 C47 C48 C49 165.6(4)
C44 C47 C48 C49 -7.1(7)
C46 C47 C48 C53 -6.0(5)
C44 C47 C48 C53 -178.7(4)
C53 C48 C49 C50 -2.2(6)
C47 C48 C49 C50 -173.9(4)
C48 C49 C50 C51 -1.4(6)
C49 C50 C51 C52 2.4(6)
C50 C51 C52 C53 0.3(6)
C51 C52 C53 C54 170.8(4)
C51 C52 C53 C48 -3.9(6)
C49 C48 C53 C52 4.7(5)
C47 C48 C53 C52 176.9(3)
C49 C48 C53 C54 -169.9(4)
C47 C48 C53 C54 2.3(6)
C52 C53 C54 C55 -171.7(4)
C48 C53 C54 C55 2.9(6)
C52 C53 C54 C57 3.8(6)
C48 C53 C54 C57 178.4(4)
C53 C54 C55 O6 178.6(4)
C57 C54 C55 O6 2.6(6)
C53 C54 C55 C46 -4.0(6)
C57 C54 C55 C46 -180.0(4)
O5 C46 C55 C54 177.6(4)
C47 C46 C55 C54 -0.2(7)
O5 C46 C55 O6 -5.0(6)
C47 C46 C55 O6 177.3(4)
C54 C55 O6 C56 -106.4(5)
C46 C55 O6 C56 76.2(5)
C55 C54 C57 C58 -87.5(5)
C53 C54 C57 C58 96.8(5)
C55 C54 C57 C62 75.2(5)
C53 C54 C57 C62 -100.5(5)
C62 C57 C58 C59 -8.2(6)
C54 C57 C58 C59 154.7(4)
C57 C58 C59 C60 -1.1(6)
C58 C59 C60 C61 10.2(6)
C58 C59 C60 C63 -155.9(4)
C59 C60 C61 C62 -10.1(6)
C63 C60 C61 C62 156.3(4)
C58 C57 C62 C61 8.2(6)
C54 C57 C62 C61 -154.8(4)
C60 C61 C62 C57 1.0(6)
C59 C60 C63 C64 -154.8(4)
C61 C60 C63 C64 39.3(6)
C59 C60 C63 C68 36.6(6)
C61 C60 C63 C68 -129.3(4)
C68 C63 C64 C65 7.1(6)
C60 C63 C64 C65 -161.5(4)
C63 C64 C65 C66 1.5(6)
C64 C65 C66 C67 -8.8(6)
C64 C65 C66 C71 157.8(4)
C65 C66 C67 C68 7.4(6)
C71 C66 C67 C68 -159.8(4)
C66 C67 C68 C63 1.3(6)
C64 C63 C68 C67 -8.5(6)
C60 C63 C68 C67 160.7(4)
C69 O7 C70 C71 86.3(5)
C69 O7 C70 C79 -98.0(5)
O7 C70 C71 C72 -177.6(4)
C79 C70 C71 C72 6.6(6)
O7 C70 C71 C66 -0.5(6)
C79 C70 C71 C66 -176.2(4)
C65 C66 C71 C70 -108.4(4)
C67 C66 C71 C70 58.2(5)
C65 C66 C71 C72 68.5(6)
C67 C66 C71 C72 -124.9(4)
C70 C71 C72 C73 175.6(4)
C66 C71 C72 C73 -1.3(6)
C70 C71 C72 C77 -3.9(6)
C66 C71 C72 C77 179.3(4)
C71 C72 C73 C74 -174.7(4)
C77 C72 C73 C74 4.8(6)
C72 C73 C74 C75 -0.1(6)
C73 C74 C75 C76 -2.8(6)
C74 C75 C76 C77 0.8(6)
C75 C76 C77 C78 -178.3(4)
C75 C76 C77 C72 3.8(6)
C73 C72 C77 C76 -6.5(5)
C71 C72 C77 C76 172.9(4)
C73 C72 C77 C78 175.5(3)
C71 C72 C77 C78 -5.1(5)
C76 C77 C78 C79 -167.2(4)
C72 C77 C78 C79 10.6(5)
C76 C77 C78 C81 12.2(7)
C72 C77 C78 C81 -170.0(4)
C77 C78 C79 O8 174.4(3)
C81 C78 C79 O8 -5.1(4)
C77 C78 C79 C70 -8.4(6)
C81 C78 C79 C70 172.0(4)
C71 C70 C79 O8 176.5(4)
O7 C70 C79 O8 0.5(6)
C71 C70 C79 C78 -0.5(6)
O7 C70 C79 C78 -176.5(4)
C78 C79 O8 C80 3.2(4)
C70 C79 O8 C80 -174.1(4)
C79 O8 C80 C81 0.3(4)
C79 O8 C80 C89 179.4(3)
O8 C80 C81 C82 172.3(3)
C89 C80 C81 C82 -6.8(6)
O8 C80 C81 C78 -3.3(4)
C89 C80 C81 C78 177.6(4)
C79 C78 C81 C80 4.8(4)
C77 C78 C81 C80 -174.6(4)
C79 C78 C81 C82 -169.1(4)
C77 C78 C81 C82 11.5(8)
C80 C81 C82 C83 -168.9(4)
C78 C81 C82 C83 4.5(7)
C80 C81 C82 C87 7.5(5)
C78 C81 C82 C87 -179.1(4)
C87 C82 C83 C84 4.3(5)
C81 C82 C83 C84 -179.3(4)
C82 C83 C84 C85 0.6(6)
C83 C84 C85 C86 -3.2(6)
C84 C85 C86 C87 0.5(6)
C85 C86 C87 C88 -175.1(4)
C85 C86 C87 C82 4.5(6)
C83 C82 C87 C86 -6.8(5)
C81 C82 C87 C86 176.7(3)
C83 C82 C87 C88 172.8(4)
C81 C82 C87 C88 -3.8(5)
C86 C87 C88 C89 178.1(4)
C82 C87 C88 C89 -1.4(6)
C86 C87 C88 C91 1.2(6)
C82 C87 C88 C91 -178.3(4)
C87 C88 C89 O9 -178.8(4)
C91 C88 C89 O9 -1.7(6)
C87 C88 C89 C80 2.5(6)
C91 C88 C89 C80 179.7(3)
O8 C80 C89 C88 -177.3(3)
C81 C80 C89 C88 1.8(6)
O8 C80 C89 O9 3.9(5)
C81 C80 C89 O9 -177.0(4)
C88 C89 O9 C90 72.1(5)
C80 C89 O9 C90 -109.2(4)
C89 C88 C91 C96 -105.4(4)
C87 C88 C91 C96 71.6(5)
C89 C88 C91 C92 61.2(5)
C87 C88 C91 C92 -121.7(4)
C96 C91 C92 C93 7.4(5)
C88 C91 C92 C93 -159.8(4)
C91 C92 C93 C94 0.6(6)
C92 C93 C94 C95 -8.3(5)
C92 C93 C94 C97 161.4(4)
C93 C94 C95 C96 8.1(5)
C97 C94 C95 C96 -161.2(3)
C94 C95 C96 C91 -0.2(5)
C92 C91 C96 C95 -7.6(5)
C88 C91 C96 C95 159.2(3)
C93 C94 C97 C102 -148.2(4)
C95 C94 C97 C102 20.9(5)
C93 C94 C97 C98 19.5(5)
C95 C94 C97 C98 -171.4(3)
C102 C97 C98 C99 8.4(6)
C94 C97 C98 C99 -159.8(4)
C97 C98 C99 C100 -0.7(6)
C98 C99 C100 C101 -7.3(6)
C98 C99 C100 C3 160.6(4)
C2 C3 C100 C101 53.7(5)
C4 C3 C100 C101 -134.8(4)
C2 C3 C100 C99 -113.8(4)
C4 C3 C100 C99 57.6(5)
C99 C100 C101 C102 7.5(6)
C3 C100 C101 C102 -160.5(4)
C100 C101 C102 C97 0.4(6)
C98 C97 C102 C101 -8.3(5)
C94 C97 C102 C101 159.9(3)
